data_4077952
loop_
_publ_author_name
'Xu, Chang'
'Jun Hao Kennard, Gan'
'Hennersdorf, Felix'
'Li, Yongxin'
'Pullarkat, Sumod A.'
'Leung, Pak-Hing'

_publ_section_title
;
 Chiral Phosphapalladacycles as Efficient Catalysts for the Asymmetric
 Hydrophosphination of Substituted Methylidenemalonate Esters: Direct
 Access to Functionalized Tertiary Chiral Phosphines
;
_journal_issue 8
_journal_name_full Organometallics
_journal_page_first 3022
_journal_paper_doi 10.1021/om201115n
_journal_volume 31
_journal_year 2012
_chemical_absolute_configuration ad
_chemical_formula_moiety 'C40 H43 I N O4 P Pd'
_chemical_formula_sum 'C40 H43 I N O4 P Pd'
_chemical_formula_weight 866.02
_chemical_name_systematic
; 
 ? 
;
_space_group_IT_number 19
_symmetry_cell_setting orthorhombic
_symmetry_space_group_name_Hall 'P 2ac 2ab'
_symmetry_space_group_name_H-M 'P 21 21 21'
_atom_sites_solution_hydrogens geom
_atom_sites_solution_primary direct
_atom_sites_solution_secondary difmap
_audit_creation_method SHELXL-97
_cell_angle_alpha 90.00
_cell_angle_beta 90.00
_cell_angle_gamma 90.00
_cell_formula_units_Z 4
_cell_length_a 9.6549(7)
_cell_length_b 13.8040(10)
_cell_length_c 28.1935(19)
_cell_measurement_reflns_used 2529
_cell_measurement_temperature 103(2)
_cell_measurement_theta_max 21.24
_cell_measurement_theta_min 2.67
_cell_volume 3757.5(5)
_computing_cell_refinement 'Bruker SAINT'
_computing_data_collection 'Bruker APEX2'
_computing_data_reduction 'Bruker SAINT'
_computing_molecular_graphics 'Bruker SHELXTL'
_computing_publication_material 'Bruker SHELXTL'
_computing_structure_refinement 'SHELXL-97 (Sheldrick, 2008)'
_computing_structure_solution 'SHELXS-97 (Sheldrick, 2008)'
_diffrn_ambient_temperature 103(2)
_diffrn_measured_fraction_theta_full 0.998
_diffrn_measured_fraction_theta_max 0.893
_diffrn_measurement_device_type 'Bruker APEX-II CCD'
_diffrn_measurement_method '\f and \w scans'
_diffrn_radiation_monochromator graphite
_diffrn_radiation_source 'fine-focus sealed tube'
_diffrn_radiation_type MoK\a
_diffrn_radiation_wavelength 0.71073
_diffrn_reflns_av_R_equivalents 0.0781
_diffrn_reflns_av_sigmaI/netI 0.1439
_diffrn_reflns_limit_h_max 13
_diffrn_reflns_limit_h_min -12
_diffrn_reflns_limit_k_max 14
_diffrn_reflns_limit_k_min -18
_diffrn_reflns_limit_l_max 37
_diffrn_reflns_limit_l_min -31
_diffrn_reflns_number 21296
_diffrn_reflns_theta_full 25.00
_diffrn_reflns_theta_max 29.62
_diffrn_reflns_theta_min 1.64
_exptl_absorpt_coefficient_mu 1.398
_exptl_absorpt_correction_T_max 0.9462
_exptl_absorpt_correction_T_min 0.6047
_exptl_absorpt_correction_type multi-scan
_exptl_absorpt_process_details sadabs
_exptl_crystal_colour yellow
_exptl_crystal_density_diffrn 1.531
_exptl_crystal_density_method 'not measured'
_exptl_crystal_description needle
_exptl_crystal_F_000 1744
_exptl_crystal_size_max 0.40
_exptl_crystal_size_mid 0.04
_exptl_crystal_size_min 0.04
_refine_diff_density_max 0.937
_refine_diff_density_min -1.806
_refine_diff_density_rms 0.332
_refine_ls_abs_structure_details 'Flack H D (1983), Acta Cryst. A39, 876-881'
_refine_ls_abs_structure_Flack -0.03(3)
_refine_ls_extinction_method none
_refine_ls_goodness_of_fit_ref 1.006
_refine_ls_hydrogen_treatment constr
_refine_ls_matrix_type full
_refine_ls_number_parameters 438
_refine_ls_number_reflns 8971
_refine_ls_number_restraints 0
_refine_ls_restrained_S_all 1.006
_refine_ls_R_factor_all 0.1074
_refine_ls_R_factor_gt 0.0557
_refine_ls_shift/su_max 0.001
_refine_ls_shift/su_mean 0.000
_refine_ls_structure_factor_coef Fsqd
_refine_ls_weighting_details 'calc w=1/[\s^2^(Fo^2^)+(0.0645P)^2^+0.0000P] where P=(Fo^2^+2Fc^2^)/3'
_refine_ls_weighting_scheme calc
_refine_ls_wR_factor_gt 0.1120
_refine_ls_wR_factor_ref 0.1495
_reflns_number_gt 5958
_reflns_number_total 8971
_reflns_threshold_expression >2sigma(I)
_cod_data_source_file om201115n_si_002.cif
_cod_data_source_block leung651s
_cod_depositor_comments
;
The following automatic conversions were performed:

'_symmetry_cell_setting' value 'Orthorhombic' changed to
'orthorhombic' according to
/home/saulius/struct/CIF-dictionaries/cif_core.dic dictionary named
'cif_core.dic' version 2.4.1 from 2010-06-29.

Automatic conversion script
Id: cif_fix_values 1715 2011-07-08 13:25:40Z adriana 
;
_cod_original_sg_symbol_H-M P2(1)2(1)2(1)
_cod_database_code 4077952

loop_
_symmetry_equiv_pos_as_xyz
'x, y, z'
'-x+1/2, -y, z+1/2'
'-x, y+1/2, -z+1/2'
'x+1/2, -y+1/2, -z'

loop_
_atom_site_label
_atom_site_type_symbol
_atom_site_fract_x
_atom_site_fract_y
_atom_site_fract_z
_atom_site_U_iso_or_equiv
_atom_site_adp_type
_atom_site_occupancy
_atom_site_symmetry_multiplicity
_atom_site_calc_flag
_atom_site_refinement_flags
Pd1 Pd 0.39472(6) 0.49417(5) 0.14833(2) 0.01335(15) Uani 1 1 d .
C1 C 0.3181(7) 0.3586(6) 0.1477(3) 0.0127(17) Uani 1 1 d .
C2 C 0.2577(8) 0.3092(7) 0.1084(3) 0.0158(19) Uani 1 1 d .
H2 H 0.2581 0.3385 0.0779 0.019 Uiso 1 1 calc R
C3 C 0.1994(9) 0.2200(7) 0.1144(3) 0.018(2) Uani 1 1 d .
H3 H 0.1587 0.1881 0.0880 0.021 Uiso 1 1 calc R
C4 C 0.1986(8) 0.1739(6) 0.1600(3) 0.017(2) Uani 1 1 d .
C5 C 0.1448(9) 0.0790(7) 0.1658(3) 0.021(2) Uani 1 1 d .
H5 H 0.1104 0.0446 0.1391 0.025 Uiso 1 1 calc R
C6 C 0.1422(10) 0.0367(7) 0.2095(4) 0.026(2) Uani 1 1 d .
H6 H 0.1045 -0.0265 0.2131 0.032 Uiso 1 1 calc R
C7 C 0.1942(10) 0.0854(7) 0.2489(3) 0.023(2) Uani 1 1 d .
H7 H 0.1918 0.0552 0.2791 0.027 Uiso 1 1 calc R
C8 C 0.2489(9) 0.1765(7) 0.2444(3) 0.021(2) Uani 1 1 d .
H8 H 0.2830 0.2092 0.2717 0.026 Uiso 1 1 calc R
C9 C 0.2550(9) 0.2225(7) 0.1996(4) 0.020(2) Uani 1 1 d .
C10 C 0.3100(8) 0.3177(7) 0.1928(3) 0.0125(18) Uani 1 1 d .
C11 C 0.3655(9) 0.3777(7) 0.2328(3) 0.017(2) Uani 1 1 d .
H11 H 0.3176 0.3587 0.2629 0.020 Uiso 1 1 calc R
C12 C 0.5220(9) 0.3601(8) 0.2383(3) 0.023(2) Uani 1 1 d .
H12A H 0.5707 0.3865 0.2107 0.035 Uiso 1 1 calc R
H12B H 0.5397 0.2904 0.2406 0.035 Uiso 1 1 calc R
H12C H 0.5552 0.3923 0.2672 0.035 Uiso 1 1 calc R
C13 C 0.4029(10) 0.5467(7) 0.2565(3) 0.027(2) Uani 1 1 d .
H13A H 0.3723 0.5306 0.2887 0.040 Uiso 1 1 calc R
H13B H 0.3786 0.6140 0.2494 0.040 Uiso 1 1 calc R
H13C H 0.5035 0.5384 0.2542 0.040 Uiso 1 1 calc R
C14 C 0.1824(9) 0.4991(8) 0.2272(4) 0.030(2) Uani 1 1 d .
H14A H 0.1548 0.4890 0.2603 0.045 Uiso 1 1 calc R
H14B H 0.1318 0.4539 0.2068 0.045 Uiso 1 1 calc R
H14C H 0.1608 0.5658 0.2178 0.045 Uiso 1 1 calc R
C15 C 0.3605(8) 0.5256(6) 0.0293(3) 0.016(2) Uani 1 1 d .
C16 C 0.2236(8) 0.5470(6) 0.0437(3) 0.016(2) Uani 1 1 d .
H16 H 0.1971 0.5366 0.0757 0.019 Uiso 1 1 calc R
C17 C 0.1293(9) 0.5822(6) 0.0124(3) 0.020(2) Uani 1 1 d .
H17 H 0.0372 0.5950 0.0226 0.024 Uiso 1 1 calc R
C18 C 0.1666(10) 0.5996(7) -0.0340(4) 0.023(2) Uani 1 1 d .
H18 H 0.1009 0.6256 -0.0556 0.028 Uiso 1 1 calc R
C19 C 0.2993(10) 0.5791(7) -0.0491(3) 0.023(2) Uani 1 1 d .
H19 H 0.3251 0.5917 -0.0810 0.027 Uiso 1 1 calc R
C20 C 0.3960(9) 0.5397(7) -0.0175(3) 0.022(2) Uani 1 1 d .
H20 H 0.4859 0.5228 -0.0284 0.027 Uiso 1 1 calc R
C21 C 0.5241(8) 0.3573(7) 0.0547(3) 0.014(2) Uani 1 1 d .
C22 C 0.5963(9) 0.2992(6) 0.0867(3) 0.019(2) Uani 1 1 d .
H22 H 0.6173 0.3229 0.1175 0.023 Uiso 1 1 calc R
C23 C 0.6371(9) 0.2070(6) 0.0736(4) 0.025(2) Uani 1 1 d .
H23 H 0.6879 0.1682 0.0954 0.030 Uiso 1 1 calc R
C24 C 0.6054(10) 0.1709(7) 0.0298(4) 0.027(2) Uani 1 1 d .
H24 H 0.6352 0.1079 0.0209 0.033 Uiso 1 1 calc R
C25 C 0.5300(9) 0.2267(7) -0.0012(4) 0.022(2) Uani 1 1 d .
H25 H 0.5048 0.2012 -0.0312 0.026 Uiso 1 1 calc R
C26 C 0.4909(9) 0.3189(7) 0.0109(3) 0.020(2) Uani 1 1 d .
H26 H 0.4402 0.3569 -0.0112 0.023 Uiso 1 1 calc R
C27 C 0.6402(8) 0.5540(6) 0.0663(3) 0.0118(19) Uani 1 1 d .
H27 H 0.6049 0.6217 0.0698 0.014 Uiso 1 1 calc R
C28 C 0.7055(8) 0.5562(7) 0.0173(3) 0.0145(19) Uani 1 1 d .
C29 C 0.7126(8) 0.6457(6) -0.0045(3) 0.015(2) Uani 1 1 d .
H29 H 0.6773 0.7012 0.0113 0.019 Uiso 1 1 calc R
C30 C 0.7711(9) 0.6555(7) -0.0497(3) 0.023(2) Uani 1 1 d .
H30 H 0.7760 0.7171 -0.0647 0.028 Uiso 1 1 calc R
C31 C 0.8217(9) 0.5734(8) -0.0720(4) 0.024(2) Uani 1 1 d .
H31 H 0.8622 0.5787 -0.1026 0.028 Uiso 1 1 calc R
C32 C 0.8136(8) 0.4835(7) -0.0500(3) 0.019(2) Uani 1 1 d .
H32 H 0.8472 0.4275 -0.0658 0.023 Uiso 1 1 calc R
C33 C 0.7574(8) 0.4754(6) -0.0057(3) 0.0149(19) Uani 1 1 d .
H33 H 0.7540 0.4140 0.0095 0.018 Uiso 1 1 calc R
C34 C 0.7420(9) 0.5448(7) 0.1088(3) 0.016(2) Uani 1 1 d .
H34 H 0.6842 0.5432 0.1382 0.019 Uiso 1 1 calc R
C35 C 0.8349(9) 0.4573(6) 0.1105(3) 0.016(2) Uani 1 1 d .
C36 C 0.9059(8) 0.3251(6) 0.1574(3) 0.023(2) Uani 1 1 d .
H36A H 1.0043 0.3449 0.1593 0.027 Uiso 1 1 calc R
H36B H 0.8945 0.2822 0.1296 0.027 Uiso 1 1 calc R
C37 C 0.8663(13) 0.2733(9) 0.2008(4) 0.046(3) Uani 1 1 d .
H37A H 0.8714 0.3175 0.2280 0.069 Uiso 1 1 calc R
H37B H 0.9297 0.2188 0.2059 0.069 Uiso 1 1 calc R
H37C H 0.7714 0.2489 0.1976 0.069 Uiso 1 1 calc R
C38 C 0.8276(9) 0.6388(7) 0.1108(3) 0.017(2) Uani 1 1 d .
C39 C 1.0426(10) 0.7054(7) 0.1301(4) 0.035(3) Uani 1 1 d .
H39A H 1.0330 0.7401 0.0995 0.042 Uiso 1 1 calc R
H39B H 1.1392 0.6817 0.1323 0.042 Uiso 1 1 calc R
C40 C 1.0166(13) 0.7761(9) 0.1703(4) 0.045(3) Uani 1 1 d .
H40A H 0.9270 0.8080 0.1655 0.068 Uiso 1 1 calc R
H40B H 1.0902 0.8250 0.1708 0.068 Uiso 1 1 calc R
H40C H 1.0157 0.7411 0.2005 0.068 Uiso 1 1 calc R
I1 I 0.44132(6) 0.68715(4) 0.15338(2) 0.01909(15) Uani 1 1 d .
N1 N 0.3340(7) 0.4819(5) 0.2223(3) 0.0170(17) Uani 1 1 d .
O1 O 0.8182(5) 0.4103(4) 0.1523(2) 0.0172(13) Uani 1 1 d .
O2 O 0.9166(6) 0.4350(5) 0.0804(2) 0.0247(16) Uani 1 1 d .
O3 O 0.9503(7) 0.6233(5) 0.1300(2) 0.0255(16) Uani 1 1 d .
O4 O 0.7890(7) 0.7160(5) 0.0963(3) 0.0337(19) Uani 1 1 d .
P1 P 0.4791(2) 0.48030(17) 0.07366(8) 0.0135(5) Uani 1 1 d .

loop_
_atom_site_aniso_label
_atom_site_aniso_U_11
_atom_site_aniso_U_22
_atom_site_aniso_U_33
_atom_site_aniso_U_23
_atom_site_aniso_U_13
_atom_site_aniso_U_12
Pd1 0.0140(3) 0.0099(3) 0.0161(3) -0.0011(3) 0.0002(3) -0.0006(3)
C1 0.011(4) 0.011(4) 0.016(5) 0.002(4) 0.003(4) -0.001(3)
C2 0.014(4) 0.014(5) 0.020(5) 0.001(4) 0.002(3) 0.000(4)
C3 0.020(5) 0.014(5) 0.019(5) -0.002(4) 0.000(4) -0.005(4)
C4 0.012(4) 0.006(4) 0.032(6) 0.000(4) 0.003(4) 0.000(3)
C5 0.023(5) 0.013(5) 0.026(6) -0.002(4) 0.001(4) -0.007(4)
C6 0.031(5) 0.015(5) 0.033(6) 0.004(5) 0.006(4) -0.002(4)
C7 0.030(6) 0.017(5) 0.021(5) 0.004(4) 0.009(4) -0.006(4)
C8 0.017(4) 0.028(6) 0.019(5) -0.002(5) 0.003(4) -0.005(5)
C9 0.018(5) 0.014(5) 0.027(6) -0.001(4) -0.001(4) 0.002(4)
C10 0.018(4) 0.011(4) 0.008(4) 0.004(4) 0.008(3) 0.001(4)
C11 0.019(5) 0.012(5) 0.019(5) 0.002(4) 0.001(4) -0.004(4)
C12 0.019(5) 0.025(6) 0.025(6) 0.009(5) -0.003(4) -0.002(4)
C13 0.037(6) 0.026(6) 0.017(5) -0.002(4) -0.003(4) -0.005(5)
C14 0.027(5) 0.025(6) 0.037(6) 0.003(6) 0.010(4) 0.001(5)
C15 0.016(4) 0.006(4) 0.026(5) -0.003(4) -0.008(4) 0.001(3)
C16 0.013(4) 0.014(5) 0.021(5) 0.001(4) 0.000(4) 0.000(4)
C17 0.015(5) 0.012(5) 0.033(6) -0.010(4) -0.007(4) -0.005(4)
C18 0.029(6) 0.011(5) 0.029(6) 0.007(4) -0.019(5) -0.002(4)
C19 0.033(6) 0.016(5) 0.019(5) 0.011(4) 0.000(4) -0.008(4)
C20 0.019(4) 0.021(5) 0.027(5) 0.005(4) -0.006(4) -0.003(4)
C21 0.012(4) 0.013(5) 0.017(5) 0.000(4) 0.002(4) 0.001(4)
C22 0.017(4) 0.011(5) 0.030(5) -0.001(4) -0.007(4) -0.006(4)
C23 0.019(5) 0.009(5) 0.047(7) 0.002(5) 0.003(4) 0.002(4)
C24 0.031(5) 0.010(5) 0.040(6) -0.008(4) 0.007(5) -0.005(4)
C25 0.022(5) 0.019(5) 0.026(5) -0.012(4) 0.014(4) -0.008(4)
C26 0.032(5) 0.013(5) 0.013(5) -0.005(4) 0.006(4) -0.005(4)
C27 0.017(4) 0.005(4) 0.014(5) 0.003(4) -0.006(4) -0.005(4)
C28 0.011(4) 0.014(5) 0.018(5) -0.001(4) -0.004(4) -0.002(4)
C29 0.014(4) 0.012(5) 0.020(5) 0.002(4) -0.004(4) 0.010(4)
C30 0.022(5) 0.019(5) 0.027(6) 0.011(4) -0.002(4) -0.009(4)
C31 0.013(5) 0.035(7) 0.022(6) 0.000(5) -0.006(4) -0.001(4)
C32 0.019(4) 0.025(6) 0.014(5) -0.011(4) 0.001(4) 0.003(4)
C33 0.012(4) 0.008(4) 0.025(5) -0.001(4) 0.001(4) -0.005(3)
C34 0.015(4) 0.017(5) 0.016(5) 0.004(4) 0.003(4) -0.004(4)
C35 0.016(4) 0.006(4) 0.024(6) -0.001(4) -0.006(4) -0.001(4)
C36 0.017(4) 0.014(4) 0.037(6) 0.010(5) 0.000(4) 0.001(4)
C37 0.051(7) 0.042(8) 0.045(8) 0.026(6) 0.008(6) 0.018(6)
C38 0.023(5) 0.019(5) 0.009(5) 0.003(4) -0.002(4) -0.003(4)
C39 0.023(5) 0.027(6) 0.055(7) -0.001(5) -0.011(5) -0.013(5)
C40 0.054(7) 0.040(7) 0.043(7) -0.011(6) -0.007(6) -0.015(6)
I1 0.0234(3) 0.0112(3) 0.0227(3) -0.0030(3) -0.0030(3) 0.0021(2)
N1 0.023(4) 0.009(4) 0.019(4) -0.002(3) 0.004(3) -0.003(3)
O1 0.017(3) 0.012(3) 0.022(3) 0.001(3) 0.000(3) 0.002(2)
O2 0.024(4) 0.021(4) 0.029(4) 0.005(3) 0.005(3) 0.004(3)
O3 0.019(3) 0.017(4) 0.039(4) -0.002(3) -0.007(3) -0.004(3)
O4 0.032(4) 0.019(4) 0.050(5) 0.010(4) -0.019(4) -0.004(3)
P1 0.0141(10) 0.0093(12) 0.0172(12) 0.0018(9) -0.0011(8) -0.0006(9)

loop_
_atom_type_symbol
_atom_type_description
_atom_type_scat_dispersion_real
_atom_type_scat_dispersion_imag
_atom_type_scat_source
C C 0.0033 0.0016 'International Tables Vol C Tables 4.2.6.8 and 6.1.1.4'
H H 0.0000 0.0000 'International Tables Vol C Tables 4.2.6.8 and 6.1.1.4'
N N 0.0061 0.0033 'International Tables Vol C Tables 4.2.6.8 and 6.1.1.4'
O O 0.0106 0.0060 'International Tables Vol C Tables 4.2.6.8 and 6.1.1.4'
P P 0.1023 0.0942 'International Tables Vol C Tables 4.2.6.8 and 6.1.1.4'
Pd Pd -0.9988 1.0072 'International Tables Vol C Tables 4.2.6.8 and 6.1.1.4'
I I -0.4742 1.8119 'International Tables Vol C Tables 4.2.6.8 and 6.1.1.4'

loop_
_geom_angle_atom_site_label_1
_geom_angle_atom_site_label_2
_geom_angle_atom_site_label_3
_geom_angle
C1 Pd1 N1 80.6(3)
C1 Pd1 P1 92.6(3)
N1 Pd1 P1 169.2(2)
C1 Pd1 I1 167.7(2)
N1 Pd1 I1 94.1(2)
P1 Pd1 I1 94.15(6)
C10 C1 C2 119.5(8)
C10 C1 Pd1 112.9(6)
C2 C1 Pd1 127.0(7)
C3 C2 C1 120.3(8)
C3 C2 H2 119.8
C1 C2 H2 119.8
C2 C3 C4 120.9(8)
C2 C3 H3 119.6
C4 C3 H3 119.6
C9 C4 C5 119.2(9)
C9 C4 C3 119.7(8)
C5 C4 C3 121.0(8)
C6 C5 C4 120.5(9)
C6 C5 H5 119.8
C4 C5 H5 119.8
C5 C6 C7 120.4(9)
C5 C6 H6 119.8
C7 C6 H6 119.8
C8 C7 C6 120.7(9)
C8 C7 H7 119.7
C6 C7 H7 119.7
C7 C8 C9 120.6(9)
C7 C8 H8 119.7
C9 C8 H8 119.7
C4 C9 C8 118.5(8)
C4 C9 C10 118.2(8)
C8 C9 C10 123.2(9)
C1 C10 C9 121.1(8)
C1 C10 C11 116.3(8)
C9 C10 C11 122.6(8)
C10 C11 N1 107.9(7)
C10 C11 C12 109.9(8)
N1 C11 C12 111.7(7)
C10 C11 H11 109.1
N1 C11 H11 109.1
C12 C11 H11 109.1
C11 C12 H12A 109.5
C11 C12 H12B 109.5
H12A C12 H12B 109.5
C11 C12 H12C 109.5
H12A C12 H12C 109.5
H12B C12 H12C 109.5
N1 C13 H13A 109.5
N1 C13 H13B 109.5
H13A C13 H13B 109.5
N1 C13 H13C 109.5
H13A C13 H13C 109.5
H13B C13 H13C 109.5
N1 C14 H14A 109.5
N1 C14 H14B 109.5
H14A C14 H14B 109.5
N1 C14 H14C 109.5
H14A C14 H14C 109.5
H14B C14 H14C 109.5
C20 C15 C16 118.5(8)
C20 C15 P1 123.6(7)
C16 C15 P1 117.9(7)
C17 C16 C15 121.2(9)
C17 C16 H16 119.4
C15 C16 H16 119.4
C16 C17 C18 120.2(9)
C16 C17 H17 119.9
C18 C17 H17 119.9
C17 C18 C19 120.0(9)
C17 C18 H18 120.0
C19 C18 H18 120.0
C18 C19 C20 120.2(9)
C18 C19 H19 119.9
C20 C19 H19 119.9
C15 C20 C19 119.9(9)
C15 C20 H20 120.0
C19 C20 H20 120.0
C26 C21 C22 118.3(9)
C26 C21 P1 124.2(7)
C22 C21 P1 117.5(7)
C23 C22 C21 119.9(9)
C23 C22 H22 120.0
C21 C22 H22 120.0
C24 C23 C22 120.9(9)
C24 C23 H23 119.6
C22 C23 H23 119.6
C23 C24 C25 119.3(9)
C23 C24 H24 120.3
C25 C24 H24 120.3
C26 C25 C24 120.6(9)
C26 C25 H25 119.7
C24 C25 H25 119.7
C25 C26 C21 120.9(9)
C25 C26 H26 119.5
C21 C26 H26 119.5
C28 C27 C34 116.1(7)
C28 C27 P1 117.2(6)
C34 C27 P1 113.3(6)
C28 C27 H27 102.4
C34 C27 H27 102.4
P1 C27 H27 102.4
C29 C28 C33 119.6(8)
C29 C28 C27 116.3(8)
C33 C28 C27 124.1(8)
C28 C29 C30 120.7(9)
C28 C29 H29 119.6
C30 C29 H29 119.6
C31 C30 C29 118.5(9)
C31 C30 H30 120.8
C29 C30 H30 120.8
C30 C31 C32 120.5(9)
C30 C31 H31 119.8
C32 C31 H31 119.8
C33 C32 C31 120.2(9)
C33 C32 H32 119.9
C31 C32 H32 119.9
C32 C33 C28 120.4(9)
C32 C33 H33 119.8
C28 C33 H33 119.8
C35 C34 C38 110.8(7)
C35 C34 C27 117.9(8)
C38 C34 C27 107.4(7)
C35 C34 H34 106.7
C38 C34 H34 106.7
C27 C34 H34 106.7
O2 C35 O1 124.8(8)
O2 C35 C34 125.1(8)
O1 C35 C34 110.0(7)
O1 C36 C37 109.0(8)
O1 C36 H36A 109.9
C37 C36 H36A 109.9
O1 C36 H36B 109.9
C37 C36 H36B 109.9
H36A C36 H36B 108.3
C36 C37 H37A 109.5
C36 C37 H37B 109.5
H37A C37 H37B 109.5
C36 C37 H37C 109.5
H37A C37 H37C 109.5
H37B C37 H37C 109.5
O4 C38 O3 124.3(9)
O4 C38 C34 124.7(8)
O3 C38 C34 111.1(8)
O3 C39 C40 113.8(9)
O3 C39 H39A 108.8
C40 C39 H39A 108.8
O3 C39 H39B 108.8
C40 C39 H39B 108.8
H39A C39 H39B 107.7
C39 C40 H40A 109.5
C39 C40 H40B 109.5
H40A C40 H40B 109.5
C39 C40 H40C 109.5
H40A C40 H40C 109.5
H40B C40 H40C 109.5
C13 N1 C14 106.5(8)
C13 N1 C11 111.1(7)
C14 N1 C11 109.5(7)
C13 N1 Pd1 117.4(6)
C14 N1 Pd1 110.0(6)
C11 N1 Pd1 102.2(5)
C35 O1 C36 113.8(7)
C38 O3 C39 115.3(8)
C15 P1 C21 105.6(4)
C15 P1 C27 105.2(4)
C21 P1 C27 105.9(4)
C15 P1 Pd1 112.7(3)
C21 P1 Pd1 115.8(3)
C27 P1 Pd1 110.9(3)

loop_
_geom_bond_atom_site_label_1
_geom_bond_atom_site_label_2
_geom_bond_distance
Pd1 C1 2.012(8)
Pd1 N1 2.172(7)
Pd1 P1 2.265(2)
Pd1 I1 2.7054(9)
C1 C10 1.392(12)
C1 C2 1.426(12)
C2 C3 1.364(12)
C2 H2 0.9500
C3 C4 1.436(13)
C3 H3 0.9500
C4 C9 1.412(13)
C4 C5 1.419(12)
C5 C6 1.362(13)
C5 H5 0.9500
C6 C7 1.392(14)
C6 H6 0.9500
C7 C8 1.370(13)
C7 H7 0.9500
C8 C9 1.414(13)
C8 H8 0.9500
C9 C10 1.432(12)
C10 C11 1.499(12)
C11 N1 1.500(12)
C11 C12 1.538(12)
C11 H11 1.0000
C12 H12A 0.9800
C12 H12B 0.9800
C12 H12C 0.9800
C13 N1 1.475(11)
C13 H13A 0.9800
C13 H13B 0.9800
C13 H13C 0.9800
C14 N1 1.490(11)
C14 H14A 0.9800
C14 H14B 0.9800
C14 H14C 0.9800
C15 C20 1.379(13)
C15 C16 1.413(11)
C15 P1 1.807(9)
C16 C17 1.357(12)
C16 H16 0.9500
C17 C18 1.378(13)
C17 H17 0.9500
C18 C19 1.380(14)
C18 H18 0.9500
C19 C20 1.400(13)
C19 H19 0.9500
C20 H20 0.9500
C21 C26 1.381(12)
C21 C22 1.395(12)
C21 P1 1.833(9)
C22 C23 1.382(12)
C22 H22 0.9500
C23 C24 1.366(14)
C23 H23 0.9500
C24 C25 1.374(13)
C24 H24 0.9500
C25 C26 1.369(12)
C25 H25 0.9500
C26 H26 0.9500
C27 C28 1.518(12)
C27 C34 1.555(11)
C27 P1 1.870(8)
C27 H27 1.0000
C28 C29 1.382(12)
C28 C33 1.383(12)
C29 C30 1.400(13)
C29 H29 0.9500
C30 C31 1.386(13)
C30 H30 0.9500
C31 C32 1.390(14)
C31 H31 0.9500
C32 C33 1.368(12)
C32 H32 0.9500
C33 H33 0.9500
C34 C35 1.505(12)
C34 C38 1.540(13)
C34 H34 1.0000
C35 O2 1.199(11)
C35 O1 1.356(11)
C36 O1 1.456(9)
C36 C37 1.468(13)
C36 H36A 0.9900
C36 H36B 0.9900
C37 H37A 0.9800
C37 H37B 0.9800
C37 H37C 0.9800
C38 O4 1.201(11)
C38 O3 1.321(10)
C39 O3 1.442(11)
C39 C40 1.517(14)
C39 H39A 0.9900
C39 H39B 0.9900
C40 H40A 0.9800
C40 H40B 0.9800
C40 H40C 0.9800
